data_2214845
loop_
_publ_author_name
'Wang, Zhi'
'Zang, Hong-Jun'
'Guo, Ming-Lin'

_publ_section_title
;
 1,10-Phenanthrolin-1-ium
 1-oxo-2,6,7-trioxa-1-phosphabicyclo[2.2.2]octane-4-carboxylate
 1-oxo-2,6,7-trioxa-1-phosphabicyclo[2.2.2]octane-4-carboxylic acid
 monohydrate
;
_journal_issue 8
_journal_name_full 'Acta Crystallographica Section E'
_journal_page_first o3418
_journal_paper_doi 10.1107/S1600536807032813
_journal_volume 63
_journal_year 2007
_chemical_formula_iupac 'C12 H9 N2 +, C5 H6 O6 P-, C5 H7 O6 P , H2 O'
_chemical_formula_moiety 'C12 H9 N2 +, C5 H6 O6 P -, C5 H7 O6 P, H2 O'
_chemical_formula_sum 'C22 H24 N2 O13 P2'
_chemical_formula_weight 586.37
_chemical_name_systematic
;
1,10-Phenanthrolin-1-ium
1-oxo-2,6,7-trioxa-1-phosphabicyclo[2.2.2]octane-4-carboxylate
1-oxo-2,6,7-trioxa-1-phosphabicyclo[2.2.2]octane-4-carboxylic acid
monohydrate
;
_space_group_IT_number 14
_symmetry_cell_setting monoclinic
_symmetry_space_group_name_Hall '-P 2ybc'
_symmetry_space_group_name_H-M 'P 1 21/c 1'
_atom_sites_solution_hydrogens geom
_atom_sites_solution_primary direct
_atom_sites_solution_secondary difmap
_audit_creation_method SHELXL-97
_cell_angle_alpha 90.00
_cell_angle_beta 99.917(5)
_cell_angle_gamma 90.00
_cell_formula_units_Z 4
_cell_length_a 9.2841(18)
_cell_length_b 8.5863(16)
_cell_length_c 31.124(6)
_cell_measurement_reflns_used 2791
_cell_measurement_temperature 294(2)
_cell_measurement_theta_max 26.29
_cell_measurement_theta_min 2.46
_cell_volume 2444.0(8)
_computing_cell_refinement 'SAINT (Bruker, 1997)'
_computing_data_collection 'SMART (Bruker, 1997)'
_computing_data_reduction SAINT
_computing_molecular_graphics SHELXTL
_computing_publication_material SHELXTL
_computing_structure_refinement SHELXTL
_computing_structure_solution 'SHELXTL (Bruker, 2000)'
_diffrn_ambient_temperature 294(2)
_diffrn_measured_fraction_theta_full 0.996
_diffrn_measured_fraction_theta_max 0.996
_diffrn_measurement_device_type 'Bruker SMART CCD area detector'
_diffrn_measurement_method '\f and \w scans'
_diffrn_radiation_monochromator graphite
_diffrn_radiation_source 'fine-focus sealed tube'
_diffrn_radiation_type MoK\a
_diffrn_radiation_wavelength 0.71073
_diffrn_reflns_av_R_equivalents 0.0434
_diffrn_reflns_av_sigmaI/netI 0.0555
_diffrn_reflns_limit_h_max 8
_diffrn_reflns_limit_h_min -11
_diffrn_reflns_limit_k_max 10
_diffrn_reflns_limit_k_min -10
_diffrn_reflns_limit_l_max 36
_diffrn_reflns_limit_l_min -38
_diffrn_reflns_number 13684
_diffrn_reflns_theta_full 26.41
_diffrn_reflns_theta_max 26.41
_diffrn_reflns_theta_min 1.33
_diffrn_standards_number 0
_exptl_absorpt_coefficient_mu 0.254
_exptl_absorpt_correction_T_max 0.972
_exptl_absorpt_correction_T_min 0.948
_exptl_absorpt_correction_type multi-scan
_exptl_absorpt_process_details '(SADABS; Sheldrick, 1996)'
_exptl_crystal_colour Colorless
_exptl_crystal_density_diffrn 1.594
_exptl_crystal_density_method 'not measured'
_exptl_crystal_description prism
_exptl_crystal_F_000 1216
_exptl_crystal_size_max 0.20
_exptl_crystal_size_mid 0.16
_exptl_crystal_size_min 0.12
_refine_diff_density_max 0.352
_refine_diff_density_min -0.319
_refine_ls_extinction_method none
_refine_ls_goodness_of_fit_ref 1.032
_refine_ls_hydrogen_treatment constr
_refine_ls_matrix_type full
_refine_ls_number_parameters 371
_refine_ls_number_reflns 5008
_refine_ls_number_restraints 38
_refine_ls_restrained_S_all 1.090
_refine_ls_R_factor_all 0.1017
_refine_ls_R_factor_gt 0.0532
_refine_ls_shift/su_max 0.001
_refine_ls_shift/su_mean 0.000
_refine_ls_structure_factor_coef Fsqd
_refine_ls_weighting_details 'calc w=1/[\s^2^(Fo^2^)+(0.0773P)^2^+0.6550P] where P=(Fo^2^+2Fc^2^)/3'
_refine_ls_weighting_scheme calc
_refine_ls_wR_factor_gt 0.1349
_refine_ls_wR_factor_ref 0.1592
_reflns_number_gt 2956
_reflns_number_total 5008
_reflns_threshold_expression I>2\s(I)
_cod_data_source_file rz2150.cif
_cod_data_source_block I
_cod_depositor_comments
;
The following automatic conversions were performed:
'_symmetry_cell_setting' value 'Monoclinic' changed to 'monoclinic'
according to '/home/saulius/struct/CIF-dictionaries/cif_core.dic'
dictionary named 'cif_core.dic' version 2.4.1 from 2010-06-29.

Automatic conversion script
Id: cif_fix_enum 1527 2010-12-29 10:47:43Z saulius 

The following automatic conversions were performed:

'_symmetry_cell_setting' value 'Monoclinic' changed to 'monoclinic'
according to /home/saulius/struct/CIF-dictionaries/cif_core.dic
dictionary named 'cif_core.dic' version 2.4.1 from 2010-06-29.

Automatic conversion script
Id: cif_fix_values 1715 2011-07-08 13:25:40Z adriana 
;
_cod_original_sg_symbol_H-M 'P 21/c'
_cod_database_code 2214845
_cod_database_fobs_code 2214845

loop_
_symmetry_equiv_pos_as_xyz
'x, y, z'
'-x, y+1/2, -z+1/2'
'-x, -y, -z'
'x, -y-1/2, z-1/2'

loop_
_atom_site_type_symbol
_atom_site_label
_atom_site_fract_x
_atom_site_fract_y
_atom_site_fract_z
_atom_site_U_iso_or_equiv
_atom_site_adp_type
_atom_site_calc_flag
_atom_site_refinement_flags
_atom_site_occupancy
_atom_site_disorder_assembly
_atom_site_disorder_group
P P1 1.15068(9) 0.02050(10) 0.95898(3) 0.0336(2) Uani d . 1 . .
O O1 1.2593(2) 0.0302(3) 0.99848(7) 0.0451(6) Uani d . 1 . .
O O2 1.2147(2) 0.0221(3) 0.91570(7) 0.0514(7) Uani d . 1 . .
O O3 1.0366(2) 0.1551(3) 0.95336(7) 0.0440(6) Uani d . 1 . .
O O4 1.0576(2) -0.1324(3) 0.95573(7) 0.0460(6) Uani d . 1 . .
O O5 0.8678(3) -0.0305(3) 0.81115(7) 0.0533(7) Uani d . 1 . .
O O6 0.7046(2) -0.0035(3) 0.85531(7) 0.0554(7) Uani d . 1 . .
H H6C 0.6335 -0.0100 0.8339 0.066 Uiso d R 1 . .
C C1 1.1025(4) 0.0206(5) 0.87599(10) 0.0477(9) Uani d . 1 . .
H H1A 1.1220 -0.0637 0.8571 0.057 Uiso calc R 1 . .
H H1B 1.1055 0.1178 0.8603 0.057 Uiso calc R 1 . .
C C2 0.9191(3) 0.1378(4) 0.91576(10) 0.0387(8) Uani d . 1 . .
H H2A 0.9109 0.2321 0.8983 0.046 Uiso calc R 1 . .
H H2B 0.8268 0.1210 0.9256 0.046 Uiso calc R 1 . .
C C3 0.9521(4) -0.1485(4) 0.91557(10) 0.0426(8) Uani d . 1 . .
H H3A 0.8552 -0.1652 0.9224 0.051 Uiso calc R 1 . .
H H3B 0.9772 -0.2377 0.8992 0.051 Uiso calc R 1 . .
C C4 0.9527(3) -0.0008(3) 0.88813(9) 0.0308(7) Uani d . 1 . .
C C5 0.8348(4) -0.0131(4) 0.84658(10) 0.0370(8) Uani d . 1 . .
P P2 0.91080(11) 0.49646(13) 0.82372(3) 0.0523(3) Uani d . 1 . .
O O7 1.0150(3) 0.4764(4) 0.86362(9) 0.0841(10) Uani d . 1 . .
O O8 0.8420(4) 0.3432(3) 0.80474(10) 0.0960(11) Uani d U 1 . .
O O9 0.7750(3) 0.5977(4) 0.82963(7) 0.0649(8) Uani d . 1 . .
O O10 0.9709(3) 0.5822(4) 0.78669(8) 0.0795(10) Uani d . 1 . .
C C6 0.7333(5) 0.3608(5) 0.76470(14) 0.0862(13) Uani d U 1 . .
H H6A 0.6396 0.3205 0.7694 0.103 Uiso calc R 1 . .
H H6B 0.7638 0.3021 0.7412 0.103 Uiso calc R 1 . .
C C7 0.6693(4) 0.6187(5) 0.78974(10) 0.0575(10) Uani d U 1 . .
H H7A 0.6594 0.7287 0.7828 0.069 Uiso calc R 1 . .
H H7B 0.5747 0.5798 0.7940 0.069 Uiso calc R 1 . .
C C8 0.8643(4) 0.5989(6) 0.74632(11) 0.0712(12) Uani d U 1 . .
H H8A 0.8993 0.5447 0.7228 0.085 Uiso calc R 1 . .
H H8B 0.8530 0.7081 0.7386 0.085 Uiso calc R 1 . .
C C9 0.7185(4) 0.5323(4) 0.75239(10) 0.0440(8) Uani d U 1 A .
C C10 0.6033(4) 0.5554(5) 0.71121(11) 0.0549(10) Uani d DU 1 . .
O O11 0.5054(7) 0.4583(8) 0.7037(2) 0.0620(19) Uani d PD 0.701(15) A 1
O O12 0.6099(9) 0.6825(11) 0.6909(3) 0.123(4) Uani d PD 0.701(15) A 1
O O11' 0.4766(12) 0.5159(19) 0.7151(4) 0.048(3) Uani d PDU 0.299(15) A 2
O O12' 0.6430(10) 0.553(3) 0.6759(3) 0.075(7) Uani d PD 0.299(15) A 2
N N1 0.5028(3) 0.8006(3) 0.96061(8) 0.0342(6) Uani d . 1 . .
H H1 0.5655 0.8589 0.9790 0.041 Uiso d R 1 . .
N N2 0.5012(3) 0.7655(3) 1.04740(8) 0.0381(7) Uani d . 1 . .
C C11 0.5104(4) 0.8262(4) 0.91909(10) 0.0386(8) Uani d . 1 . .
H H11 0.5743 0.9009 0.9116 0.046 Uiso calc R 1 . .
C C12 0.4235(4) 0.7417(4) 0.88690(10) 0.0422(8) Uani d . 1 . .
H H12 0.4296 0.7583 0.8577 0.051 Uiso calc R 1 . .
C C13 0.3281(4) 0.6333(4) 0.89802(10) 0.0399(8) Uani d . 1 . .
H H13 0.2697 0.5762 0.8763 0.048 Uiso calc R 1 . .
C C14 0.3182(3) 0.6079(4) 0.94211(9) 0.0339(7) Uani d . 1 . .
C C15 0.2217(4) 0.4975(4) 0.95668(11) 0.0402(8) Uani d . 1 . .
H H15 0.1603 0.4379 0.9363 0.048 Uiso calc R 1 . .
C C16 0.2182(4) 0.4786(4) 0.99920(11) 0.0405(8) Uani d . 1 . .
H H16 0.1543 0.4060 1.0078 0.049 Uiso calc R 1 . .
C C17 0.3105(3) 0.5678(4) 1.03176(10) 0.0345(7) Uani d . 1 . .
C C18 0.3133(4) 0.5502(4) 1.07702(11) 0.0410(8) Uani d . 1 . .
H H18 0.2517 0.4791 1.0873 0.049 Uiso calc R 1 . .
C C19 0.4072(4) 0.6385(4) 1.10530(10) 0.0450(9) Uani d . 1 . .
H H19 0.4103 0.6283 1.1352 0.054 Uiso calc R 1 . .
C C20 0.4988(4) 0.7445(4) 1.08938(10) 0.0437(8) Uani d . 1 . .
H H20 0.5617 0.8039 1.1094 0.052 Uiso calc R 1 . .
C C21 0.4079(3) 0.6769(3) 1.01926(9) 0.0316(7) Uani d . 1 . .
C C22 0.4103(3) 0.6958(3) 0.97354(9) 0.0307(7) Uani d . 1 . .
O O13 0.3103(4) 0.5046(4) 0.79112(13) 0.1197(14) Uani d . 1 . .
H H13A 0.3580 0.5070 0.7702 0.144 Uiso d R 1 . .
H H13B 0.2572 0.4255 0.7859 0.144 Uiso d R 1 . .

loop_
_atom_site_aniso_label
_atom_site_aniso_U_11
_atom_site_aniso_U_22
_atom_site_aniso_U_33
_atom_site_aniso_U_12
_atom_site_aniso_U_13
_atom_site_aniso_U_23
P1 0.0254(4) 0.0425(5) 0.0304(4) -0.0021(4) -0.0018(3) -0.0021(4)
O1 0.0347(13) 0.0596(15) 0.0368(13) -0.0045(11) -0.0062(10) -0.0028(11)
O2 0.0258(12) 0.0915(19) 0.0353(13) -0.0075(13) 0.0008(10) -0.0068(12)
O3 0.0435(13) 0.0436(13) 0.0386(13) 0.0066(11) -0.0103(11) -0.0131(10)
O4 0.0449(13) 0.0411(13) 0.0435(13) -0.0065(11) -0.0160(11) 0.0080(10)
O5 0.0522(16) 0.0778(18) 0.0279(13) -0.0068(14) 0.0014(11) -0.0081(12)
O6 0.0284(13) 0.096(2) 0.0361(13) -0.0018(13) -0.0098(10) -0.0016(12)
C1 0.0307(18) 0.079(3) 0.0318(18) -0.0028(18) 0.0019(14) -0.0056(17)
C2 0.0358(18) 0.0419(19) 0.0338(17) 0.0050(16) -0.0065(14) 0.0004(14)
C3 0.0415(19) 0.0357(18) 0.0437(19) -0.0049(16) -0.0126(16) -0.0013(15)
C4 0.0280(16) 0.0373(17) 0.0253(14) 0.0001(14) -0.0009(13) -0.0020(13)
C5 0.0346(19) 0.0387(19) 0.0347(18) -0.0041(15) -0.0020(15) 0.0002(14)
P2 0.0441(6) 0.0700(7) 0.0351(5) -0.0119(5) -0.0156(4) 0.0103(5)
O7 0.0680(19) 0.121(3) 0.0496(17) -0.0271(19) -0.0275(15) 0.0276(16)
O8 0.114(2) 0.0543(17) 0.091(2) 0.0021(17) -0.0649(19) 0.0064(15)
O9 0.0637(18) 0.098(2) 0.0291(13) -0.0002(17) -0.0041(12) -0.0061(13)
O10 0.0362(15) 0.152(3) 0.0465(15) -0.0141(18) -0.0035(12) 0.0238(17)
C6 0.097(3) 0.062(2) 0.078(2) 0.005(2) -0.049(2) -0.005(2)
C7 0.049(2) 0.080(3) 0.0385(19) 0.008(2) -0.0056(17) 0.0008(18)
C8 0.044(2) 0.132(3) 0.0354(19) 0.002(2) -0.0004(17) 0.020(2)
C9 0.0395(16) 0.0621(18) 0.0262(14) 0.0012(15) -0.0059(13) 0.0023(14)
C10 0.047(2) 0.082(3) 0.0306(19) 0.003(2) -0.0077(17) 0.0063(19)
O11 0.057(3) 0.054(3) 0.061(4) -0.004(3) -0.029(3) -0.002(3)
O12 0.142(6) 0.109(6) 0.086(5) -0.055(5) -0.069(4) 0.050(5)
O11' 0.039(5) 0.058(6) 0.043(5) -0.005(4) -0.003(3) -0.008(4)
O12' 0.034(5) 0.167(19) 0.023(5) -0.007(7) 0.004(4) 0.017(6)
N1 0.0300(14) 0.0383(15) 0.0320(14) -0.0016(12) -0.0013(11) -0.0033(12)
N2 0.0384(16) 0.0431(16) 0.0301(14) -0.0013(13) -0.0012(12) -0.0031(12)
C11 0.0359(18) 0.0440(19) 0.0356(18) -0.0008(16) 0.0054(15) 0.0050(15)
C12 0.041(2) 0.054(2) 0.0303(17) 0.0072(18) 0.0030(15) 0.0022(15)
C13 0.0374(18) 0.046(2) 0.0321(17) 0.0033(16) -0.0059(15) -0.0053(14)
C14 0.0286(16) 0.0368(18) 0.0338(17) 0.0035(15) -0.0022(14) -0.0037(14)
C15 0.0321(18) 0.0385(19) 0.0459(19) -0.0049(15) -0.0049(15) -0.0050(15)
C16 0.0355(19) 0.0371(19) 0.048(2) -0.0038(15) 0.0040(16) 0.0040(15)
C17 0.0321(17) 0.0329(17) 0.0376(18) 0.0078(14) 0.0038(14) 0.0015(14)
C18 0.044(2) 0.0394(19) 0.0413(19) 0.0061(16) 0.0128(16) 0.0061(15)
C19 0.050(2) 0.054(2) 0.0322(18) 0.0080(19) 0.0088(16) 0.0034(16)
C20 0.042(2) 0.051(2) 0.0351(19) 0.0040(17) -0.0004(16) -0.0075(16)
C21 0.0294(16) 0.0341(17) 0.0296(16) 0.0061(14) 0.0003(13) -0.0016(13)
C22 0.0267(15) 0.0322(16) 0.0312(16) 0.0027(14) -0.0011(13) 0.0002(13)
O13 0.093(3) 0.120(3) 0.149(4) -0.018(2) 0.029(3) -0.022(2)

loop_
_atom_type_symbol
_atom_type_description
_atom_type_scat_dispersion_real
_atom_type_scat_dispersion_imag
_atom_type_scat_source
C C 0.0033 0.0016 'International Tables Vol C Tables 4.2.6.8 and 6.1.1.4'
H H 0.0000 0.0000 'International Tables Vol C Tables 4.2.6.8 and 6.1.1.4'
N N 0.0061 0.0033 'International Tables Vol C Tables 4.2.6.8 and 6.1.1.4'
O O 0.0106 0.0060 'International Tables Vol C Tables 4.2.6.8 and 6.1.1.4'
P P 0.1023 0.0942 'International Tables Vol C Tables 4.2.6.8 and 6.1.1.4'

loop_
_geom_angle_atom_site_label_1
_geom_angle_atom_site_label_2
_geom_angle_atom_site_label_3
_geom_angle
O1 P1 O3 114.37(13)
O1 P1 O2 114.69(14)
O3 P1 O2 104.42(13)
O1 P1 O4 113.44(13)
O3 P1 O4 104.95(13)
O2 P1 O4 103.81(13)
C1 O2 P1 113.86(19)
C2 O3 P1 114.43(18)
C3 O4 P1 114.66(18)
C5 O6 H6C 117.4
O2 C1 C4 109.8(2)
O2 C1 H1A 109.7
C4 C1 H1A 109.7
O2 C1 H1B 109.7
C4 C1 H1B 109.7
H1A C1 H1B 108.2
O3 C2 C4 109.4(2)
O3 C2 H2A 109.8
C4 C2 H2A 109.8
O3 C2 H2B 109.8
C4 C2 H2B 109.8
H2A C2 H2B 108.2
O4 C3 C4 109.5(2)
O4 C3 H3A 109.8
C4 C3 H3A 109.8
O4 C3 H3B 109.8
C4 C3 H3B 109.8
H3A C3 H3B 108.2
C1 C4 C3 109.4(3)
C1 C4 C2 109.3(3)
C3 C4 C2 108.1(3)
C1 C4 C5 110.4(2)
C3 C4 C5 109.9(2)
C2 C4 C5 109.8(2)
O5 C5 O6 126.8(3)
O5 C5 C4 121.3(3)
O6 C5 C4 112.0(3)
O7 P2 O8 113.61(17)
O7 P2 O10 114.93(16)
O8 P2 O10 107.47(19)
O7 P2 O9 113.40(18)
O8 P2 O9 103.32(18)
O10 P2 O9 102.94(17)
C6 O8 P2 114.7(2)
C7 O9 P2 114.0(2)
C8 O10 P2 114.0(2)
O8 C6 C9 109.4(3)
O8 C6 H6A 109.8
C9 C6 H6A 109.8
O8 C6 H6B 109.8
C9 C6 H6B 109.8
H6A C6 H6B 108.2
O9 C7 C9 110.2(3)
O9 C7 H7A 109.6
C9 C7 H7A 109.6
O9 C7 H7B 109.6
C9 C7 H7B 109.6
H7A C7 H7B 108.1
O10 C8 C9 110.0(3)
O10 C8 H8A 109.7
C9 C8 H8A 109.7
O10 C8 H8B 109.7
C9 C8 H8B 109.7
H8A C8 H8B 108.2
C8 C9 C7 107.8(3)
C8 C9 C6 110.7(4)
C7 C9 C6 107.9(3)
C8 C9 C10 110.9(3)
C7 C9 C10 108.6(3)
C6 C9 C10 110.8(3)
O12' C10 O11 98.3(8)
O12' C10 O11' 121.3(8)
O12' C10 O12 61.1(7)
O11 C10 O12 126.0(4)
O11' C10 O12 114.1(7)
O12' C10 C9 118.4(5)
O11 C10 C9 117.4(4)
O11' C10 C9 114.6(6)
O12 C10 C9 116.1(4)
C11 N1 C22 123.0(3)
C11 N1 H1 113.2
C22 N1 H1 123.8
C20 N2 C21 116.4(3)
N1 C11 C12 119.9(3)
N1 C11 H11 120.0
C12 C11 H11 120.0
C13 C12 C11 119.8(3)
C13 C12 H12 120.1
C11 C12 H12 120.1
C12 C13 C14 120.4(3)
C12 C13 H13 119.8
C14 C13 H13 119.8
C22 C14 C13 117.5(3)
C22 C14 C15 118.4(3)
C13 C14 C15 124.2(3)
C16 C15 C14 121.1(3)
C16 C15 H15 119.4
C14 C15 H15 119.4
C15 C16 C17 121.4(3)
C15 C16 H16 119.3
C17 C16 H16 119.3
C21 C17 C18 116.5(3)
C21 C17 C16 119.8(3)
C18 C17 C16 123.7(3)
C19 C18 C17 119.1(3)
C19 C18 H18 120.5
C17 C18 H18 120.5
C18 C19 C20 119.8(3)
C18 C19 H19 120.1
C20 C19 H19 120.1
N2 C20 C19 123.7(3)
N2 C20 H20 118.1
C19 C20 H20 118.1
N2 C21 C17 124.5(3)
N2 C21 C22 117.4(3)
C17 C21 C22 118.1(3)
N1 C22 C14 119.5(3)
N1 C22 C21 119.3(3)
C14 C22 C21 121.2(3)
H13A O13 H13B 103.8

loop_
_geom_bond_atom_site_label_1
_geom_bond_atom_site_label_2
_geom_bond_distance
P1 O1 1.452(2)
P1 O3 1.557(2)
P1 O2 1.563(2)
P1 O4 1.565(2)
O2 C1 1.473(4)
O3 C2 1.463(3)
O4 C3 1.455(3)
O5 C5 1.204(4)
O6 C5 1.286(4)
O6 H6C 0.8548
C1 C4 1.513(4)
C1 H1A 0.9700
C1 H1B 0.9700
C2 C4 1.532(4)
C2 H2A 0.9700
C2 H2B 0.9700
C3 C4 1.529(4)
C3 H3A 0.9700
C3 H3B 0.9700
C4 C5 1.547(4)
P2 O7 1.447(3)
P2 O8 1.536(3)
P2 O10 1.550(3)
P2 O9 1.568(3)
O8 C6 1.470(4)
O9 C7 1.455(4)
O10 C8 1.467(4)
C6 C9 1.522(5)
C6 H6A 0.9700
C6 H6B 0.9700
C7 C9 1.514(5)
C7 H7A 0.9700
C7 H7B 0.9700
C8 C9 1.511(5)
C8 H8A 0.9700
C8 H8B 0.9700
C9 C10 1.535(4)
C10 O12' 1.218(8)
C10 O11 1.225(6)
C10 O11' 1.250(11)
C10 O12 1.268(6)
N1 C11 1.325(4)
N1 C22 1.352(4)
N1 H1 0.8964
N2 C20 1.323(4)
N2 C21 1.354(4)
C11 C12 1.379(4)
C11 H11 0.9300
C12 C13 1.369(5)
C12 H12 0.9300
C13 C14 1.408(4)
C13 H13 0.9300
C14 C22 1.404(4)
C14 C15 1.430(4)
C15 C16 1.339(5)
C15 H15 0.9300
C16 C17 1.431(4)
C16 H16 0.9300
C17 C21 1.403(4)
C17 C18 1.413(4)
C18 C19 1.359(5)
C18 H18 0.9300
C19 C20 1.393(5)
C19 H19 0.9300
C20 H20 0.9300
C21 C22 1.436(4)
O13 H13A 0.8488
O13 H13B 0.8393

loop_
_geom_hbond_atom_site_label_D
_geom_hbond_atom_site_label_H
_geom_hbond_atom_site_label_A
_geom_hbond_site_symmetry_A
_geom_hbond_distance_DH
_geom_hbond_distance_HA
_geom_hbond_distance_DA
_geom_hbond_angle_DHA
O13 H13B O12 2_646 0.84 2.47 2.893(9) 112.4
N1 H1 O1 3_767 0.90 1.91 2.765(3) 158.6
O6 H6C O11 2_646 0.85 1.61 2.459(5) 173.1

loop_
_geom_torsion_atom_site_label_1
_geom_torsion_atom_site_label_2
_geom_torsion_atom_site_label_3
_geom_torsion_atom_site_label_4
_geom_torsion
O1 P1 O2 C1 -176.9(2)
O3 P1 O2 C1 -51.0(3)
O4 P1 O2 C1 58.7(3)
O1 P1 O3 C2 -174.5(2)
O2 P1 O3 C2 59.3(2)
O4 P1 O3 C2 -49.6(2)
O1 P1 O4 C3 -177.4(2)
O3 P1 O4 C3 57.0(2)
O2 P1 O4 C3 -52.3(2)
P1 O2 C1 C4 -6.5(4)
P1 O3 C2 C4 -7.5(3)
P1 O4 C3 C4 -4.5(3)
O2 C1 C4 C3 -55.4(3)
O2 C1 C4 C2 62.7(3)
O2 C1 C4 C5 -176.4(3)
O4 C3 C4 C1 61.9(3)
O4 C3 C4 C2 -57.0(3)
O4 C3 C4 C5 -176.9(3)
O3 C2 C4 C1 -54.9(3)
O3 C2 C4 C3 64.1(3)
O3 C2 C4 C5 -176.1(2)
C1 C4 C5 O5 12.0(4)
C3 C4 C5 O5 -108.7(3)
C2 C4 C5 O5 132.6(3)
C1 C4 C5 O6 -168.5(3)
C3 C4 C5 O6 70.9(3)
C2 C4 C5 O6 -47.9(4)
O7 P2 O8 C6 178.7(3)
O10 P2 O8 C6 -53.0(4)
O9 P2 O8 C6 55.4(4)
O7 P2 O9 C7 -180.0(3)
O8 P2 O9 C7 -56.5(3)
O10 P2 O9 C7 55.2(3)
O7 P2 O10 C8 179.0(3)
O8 P2 O10 C8 51.5(3)
O9 P2 O10 C8 -57.2(3)
P2 O8 C6 C9 0.3(5)
P2 O9 C7 C9 1.1(4)
P2 O10 C8 C9 2.4(5)
O10 C8 C9 C7 58.6(4)
O10 C8 C9 C6 -59.2(5)
O10 C8 C9 C10 177.4(3)
O9 C7 C9 C8 -60.6(4)
O9 C7 C9 C6 59.0(4)
O9 C7 C9 C10 179.2(3)
O8 C6 C9 C8 57.7(5)
O8 C6 C9 C7 -60.0(5)
O8 C6 C9 C10 -178.8(4)
C8 C9 C10 O12' 32.4(13)
C7 C9 C10 O12' 150.7(13)
C6 C9 C10 O12' -91.0(13)
C8 C9 C10 O11 150.2(7)
C7 C9 C10 O11 -91.5(7)
C6 C9 C10 O11 26.8(7)
C8 C9 C10 O11' -173.8(10)
C7 C9 C10 O11' -55.5(10)
C6 C9 C10 O11' 62.8(10)
C8 C9 C10 O12 -37.3(8)
C7 C9 C10 O12 81.0(8)
C6 C9 C10 O12 -160.7(8)
C22 N1 C11 C12 -1.3(5)
N1 C11 C12 C13 0.9(5)
C11 C12 C13 C14 0.2(5)
C12 C13 C14 C22 -0.8(5)
C12 C13 C14 C15 179.9(3)
C22 C14 C15 C16 0.4(5)
C13 C14 C15 C16 179.7(3)
C14 C15 C16 C17 0.0(5)
C15 C16 C17 C21 -0.4(5)
C15 C16 C17 C18 -178.7(3)
C21 C17 C18 C19 0.4(4)
C16 C17 C18 C19 178.7(3)
C17 C18 C19 C20 0.0(5)
C21 N2 C20 C19 0.0(5)
C18 C19 C20 N2 -0.3(5)
C20 N2 C21 C17 0.5(4)
C20 N2 C21 C22 -179.0(3)
C18 C17 C21 N2 -0.7(4)
C16 C17 C21 N2 -179.1(3)
C18 C17 C21 C22 178.8(3)
C16 C17 C21 C22 0.4(4)
C11 N1 C22 C14 0.6(4)
C11 N1 C22 C21 -179.2(3)
C13 C14 C22 N1 0.5(4)
C15 C14 C22 N1 179.8(3)
C13 C14 C22 C21 -179.7(3)
C15 C14 C22 C21 -0.4(4)
N2 C21 C22 N1 -0.7(4)
C17 C21 C22 N1 179.8(3)
N2 C21 C22 C14 179.5(3)
C17 C21 C22 C14 0.0(4)
